data_7243339
loop_
_publ_author_name
'Hoshi, Keita'
'Itaya, Masami'
'Tahara, Koki'
'Matsumoto, Airi'
'Tabata, Atsuhi'
'Nagamune, Hideaki'
'Yoshida, Yasushi'
'Hase, Eiji'
'Minamikawa, Takeo'
'Yasui, Takeshi'
'Katayama, Tetsuro'
'Furube, Akihiro'
'Minagawa, Keiji'
'Imada, Yasushi'
'Yagishita, Fumitoshi'

_publ_section_title
;
 Two-photon excitable boron complex based on tridentate
 imidazo[1,5-a]pyridine ligand for heavy-atom-free mitochondria-targeted
 photodynamic therapy
;
_journal_issue 42
_journal_name_full 'RSC Advances'
_journal_page_first 26403
_journal_page_last 26407
_journal_paper_doi 10.1039/D1RA05059A
_journal_volume 11
_journal_year 2021
_chemical_formula_moiety 'C25.5 H17 B Cl N2 O2'
_chemical_formula_sum 'C25.5 H17 B Cl N2 O2'
_chemical_formula_weight 429.69
_space_group_crystal_system monoclinic
_space_group_IT_number 14
_space_group_name_Hall '-P 2yn'
_space_group_name_H-M_alt 'P 1 21/n 1'
_atom_sites_solution_hydrogens geom
_atom_sites_solution_primary direct
_atom_sites_solution_secondary difmap
_audit_update_record
;
2021-05-26 deposited with the CCDC.	2021-07-22 downloaded from the CCDC.
;
_cell_angle_alpha 90.0000
_cell_angle_beta 107.982(8)
_cell_angle_gamma 90.0000
_cell_formula_units_Z 4
_cell_length_a 11.3434(3)
_cell_length_b 14.0488(4)
_cell_length_c 13.7721(4)
_cell_measurement_reflns_used 20744
_cell_measurement_temperature 94
_cell_measurement_theta_max 68.33
_cell_measurement_theta_min 3.15
_cell_volume 2087.53(14)
_computing_cell_refinement 'RAPID AUTO'
_computing_data_collection 'RAPID AUTO (Rigaku, ????)'
_computing_data_reduction 'RAPID AUTO'
_computing_molecular_graphics 'CrystalStructure 4.3'
_computing_publication_material 'CrystalStructure 4.3 (Rigaku, 2019)'
_computing_structure_refinement 'SHELXL Version 2018/3 (Sheldrick, 2008)'
_computing_structure_solution 'SHELXT Version 2018/2 (Sheldrick, 2014)'
_diffrn_ambient_temperature 94
_diffrn_detector_area_resol_mean 10.000
_diffrn_measured_fraction_theta_full 0.993
_diffrn_measured_fraction_theta_max 0.992
_diffrn_measurement_device_type 'Rigaku R-AXIS RAPID'
_diffrn_measurement_method \w
_diffrn_radiation_type 'Cu K\a'
_diffrn_radiation_wavelength 1.54187
_diffrn_reflns_av_R_equivalents 0.0335
_diffrn_reflns_av_unetI/netI 0.0286
_diffrn_reflns_Laue_measured_fraction_full 0.993
_diffrn_reflns_Laue_measured_fraction_max 0.992
_diffrn_reflns_limit_h_max 13
_diffrn_reflns_limit_h_min -13
_diffrn_reflns_limit_k_max 16
_diffrn_reflns_limit_k_min -16
_diffrn_reflns_limit_l_max 16
_diffrn_reflns_limit_l_min -16
_diffrn_reflns_number 23244
_diffrn_reflns_point_group_measured_fraction_full 0.993
_diffrn_reflns_point_group_measured_fraction_max 0.992
_diffrn_reflns_theta_full 67.687
_diffrn_reflns_theta_max 68.251
_diffrn_reflns_theta_min 4.432
_diffrn_standards_number 0
_exptl_absorpt_coefficient_mu 1.829
_exptl_absorpt_correction_T_max 0.858
_exptl_absorpt_correction_T_min 0.613
_exptl_absorpt_correction_type multi-scan
_exptl_absorpt_process_details 'ABSCOR (Rigaku, 1995)'
_exptl_crystal_colour yellow
_exptl_crystal_density_diffrn 1.367
_exptl_crystal_density_method 'not measured'
_exptl_crystal_description block
_exptl_crystal_F_000 888.00
_exptl_crystal_size_max 0.328
_exptl_crystal_size_mid 0.094
_exptl_crystal_size_min 0.084
_refine_diff_density_max 1.12
_refine_diff_density_min -0.96
_refine_ls_extinction_method none
_refine_ls_goodness_of_fit_ref 1.053
_refine_ls_hydrogen_treatment constr
_refine_ls_number_parameters 296
_refine_ls_number_reflns 3797
_refine_ls_number_restraints 9
_refine_ls_R_factor_all 0.0919
_refine_ls_R_factor_gt 0.0820
_refine_ls_shift/su_max 0.000
_refine_ls_structure_factor_coef Fsqd
_refine_ls_weighting_details 'w = 1/[\s^2^(Fo^2^)+(0.0750P)^2^+4.9869P] where P=(Fo^2^+2Fc^2^)/3'
_refine_ls_weighting_scheme calc
_refine_ls_wR_factor_gt 0.1917
_refine_ls_wR_factor_ref 0.1983
_reflns_Friedel_coverage 0.000
_reflns_number_gt 3338
_reflns_number_total 3797
_reflns_threshold_expression F^2^>2.0\s(F^2^)
_cod_data_source_file d1ra05059a2.cif
_cod_data_source_block hoshi20210129
_cod_original_cell_volume 2087.53(13)
_cod_database_code 7243339

loop_
_space_group_symop_id
_space_group_symop_operation_xyz
1 +X,+Y,+Z
2 1/2-X,1/2+Y,1/2-Z
3 -X,-Y,-Z
4 -1/2+X,-1/2-Y,-1/2+Z

loop_
_atom_site_label
_atom_site_type_symbol
_atom_site_fract_x
_atom_site_fract_y
_atom_site_fract_z
_atom_site_U_iso_or_equiv
_atom_site_adp_type
_atom_site_occupancy
_atom_site_site_symmetry_order
_atom_site_calc_flag
_atom_site_refinement_flags_posn
_atom_site_refinement_flags_adp
_atom_site_refinement_flags_occupancy
_atom_site_disorder_assembly
_atom_site_disorder_group
O1 O 0.6676(2) 0.62992(15) 0.34387(16) 0.0285(5) Uani 1 1 d . . . . .
O2 O 0.5603(2) 0.66322(16) 0.46473(16) 0.0293(5) Uani 1 1 d . . . . .
N1 N 0.7249(2) 0.54649(18) 0.50414(19) 0.0242(6) Uani 1 1 d . . . . .
N2 N 0.8180(3) 0.4094(2) 0.5364(2) 0.0320(6) Uani 1 1 d . . . . .
C6 C 0.7486(3) 0.4227(2) 0.6046(2) 0.0218(6) Uani 1 1 d . . . . .
C1 C 0.7995(3) 0.4875(2) 0.4738(2) 0.0252(7) Uani 1 1 d . . . . .
C7 C 0.6898(3) 0.5094(2) 0.5813(2) 0.0261(7) Uani 1 1 d . . . . .
C14 C 0.5982(3) 0.5613(2) 0.6145(2) 0.0267(7) Uani 1 1 d . . . . .
C8 C 0.8314(3) 0.5116(2) 0.3826(2) 0.0276(7) Uani 1 1 d . . . . .
C20 C 0.7813(3) 0.7267(2) 0.5015(2) 0.0273(7) Uani 1 1 d . . . . .
C9 C 0.7587(3) 0.5827(2) 0.3197(2) 0.0283(7) Uani 1 1 d . . . . .
C15 C 0.5378(3) 0.6382(2) 0.5522(2) 0.0269(7) Uani 1 1 d . . . . .
C19 C 0.5628(3) 0.5375(2) 0.6995(2) 0.0299(7) Uani 1 1 d . . . . .
H19 H 0.602906 0.486137 0.741733 0.036 Uiso 1 1 calc R U . . .
C13 C 0.9230(3) 0.4654(2) 0.3515(3) 0.0333(8) Uani 1 1 d . . . . .
H13 H 0.972920 0.417821 0.393827 0.040 Uiso 1 1 calc R U . . .
C16 C 0.4473(3) 0.6884(2) 0.5795(3) 0.0318(7) Uani 1 1 d . . . . .
H16 H 0.408232 0.741323 0.539435 0.038 Uiso 1 1 calc R U . . .
C25 C 0.8534(3) 0.7269(2) 0.6038(3) 0.0322(8) Uani 1 1 d . . . . .
H25 H 0.846231 0.675162 0.646026 0.039 Uiso 1 1 calc R U . . .
C5 C 0.7480(3) 0.3505(2) 0.6752(3) 0.0322(8) Uani 1 1 d . . . . .
H5 H 0.702089 0.358446 0.721862 0.039 Uiso 1 1 calc R U . . .
C18 C 0.4705(3) 0.5868(2) 0.7237(3) 0.0327(8) Uani 1 1 d . . . . .
H18 H 0.446324 0.568727 0.781263 0.039 Uiso 1 1 calc R U . . .
C2 C 0.8832(3) 0.3248(2) 0.5382(3) 0.0333(8) Uani 1 1 d . . . . .
H2 H 0.929155 0.315400 0.491802 0.040 Uiso 1 1 calc R U . . .
C17 C 0.4133(3) 0.6628(2) 0.6636(3) 0.0339(8) Uani 1 1 d . . . . .
H17 H 0.350307 0.697481 0.680404 0.041 Uiso 1 1 calc R U . . .
C10 C 0.7780(3) 0.6034(3) 0.2270(3) 0.0349(8) Uani 1 1 d . . . . .
H10 H 0.728427 0.650358 0.183415 0.042 Uiso 1 1 calc R U . . .
C3 C 0.8805(4) 0.2568(3) 0.6062(3) 0.0410(9) Uani 1 1 d . . . . .
H3 H 0.924518 0.199108 0.607222 0.049 Uiso 1 1 calc R U . . .
C21 C 0.7944(4) 0.8044(2) 0.4427(3) 0.0368(8) Uani 1 1 d . . . . .
H21 H 0.747372 0.806577 0.372428 0.044 Uiso 1 1 calc R U . . .
C24 C 0.9351(3) 0.7998(3) 0.6459(3) 0.0397(9) Uani 1 1 d . . . . .
H24 H 0.983524 0.797590 0.715740 0.048 Uiso 1 1 calc R U . . .
C12 C 0.9415(4) 0.4882(3) 0.2600(3) 0.0394(9) Uani 1 1 d . . . . .
H12 H 1.004443 0.457037 0.239806 0.047 Uiso 1 1 calc R U . . .
C4 C 0.8130(3) 0.2700(3) 0.6763(3) 0.0383(8) Uani 1 1 d . . . . .
H4 H 0.813585 0.221515 0.724551 0.046 Uiso 1 1 calc R U . . .
C11 C 0.8682(4) 0.5566(3) 0.1976(3) 0.0411(9) Uani 1 1 d . . . . .
H11 H 0.880141 0.571385 0.134035 0.049 Uiso 1 1 calc R U . . .
C23 C 0.9458(4) 0.8757(3) 0.5855(3) 0.0461(10) Uani 1 1 d . . . . .
H23 H 1.002213 0.925887 0.613474 0.055 Uiso 1 1 calc R U . . .
C22 C 0.8741(4) 0.8784(3) 0.4844(3) 0.0461(10) Uani 1 1 d . . . . .
H22 H 0.879691 0.931464 0.443212 0.055 Uiso 1 1 calc R U . . .
B1 B 0.6826(3) 0.6437(3) 0.4523(3) 0.0267(8) Uani 1 1 d . . . . .
Cl3 Cl 0.8616(3) 0.5286(3) 0.9138(3) 0.0670(10) Uiso 0.395(3) 1 d D . P A -2
Cl4 Cl 1.0712(4) 0.4392(3) 1.0540(3) 0.0813(13) Uiso 0.395(3) 1 d D . P A -2
C27 C 0.9244(6) 0.4236(5) 0.9705(5) 0.0197(15) Uiso 0.395(3) 1 d D . P A -2
H27A H 0.927699 0.377531 0.917044 0.024 Uiso 0.395(3) 1 calc R U P A -2
H27B H 0.870226 0.396594 1.007822 0.024 Uiso 0.395(3) 1 calc R U P A -2
Cl2 Cl 0.9017(15) 0.4865(9) 0.9370(12) 0.085(4) Uiso 0.105(3) 1 d D U P A -1
C26 C 0.9996(18) 0.5824(10) 0.9674(14) 0.013(5) Uiso 0.105(3) 1 d D U P A -1
H26B H 1.007336 0.603455 1.037700 0.016 Uiso 0.105(3) 1 calc R U P A -1
H26A H 1.082858 0.563018 0.965735 0.016 Uiso 0.105(3) 1 calc R U P A -1
Cl1 Cl 0.9483(14) 0.6742(9) 0.8859(11) 0.087(5) Uiso 0.105(3) 1 d D U P A -1

loop_
_atom_site_aniso_label
_atom_site_aniso_U_11
_atom_site_aniso_U_22
_atom_site_aniso_U_33
_atom_site_aniso_U_23
_atom_site_aniso_U_13
_atom_site_aniso_U_12
O1 0.0295(12) 0.0289(12) 0.0250(11) 0.0005(9) 0.0055(9) -0.0005(9)
O2 0.0251(12) 0.0328(12) 0.0290(12) 0.0036(9) 0.0066(9) 0.0004(9)
N1 0.0219(13) 0.0265(13) 0.0233(13) -0.0010(10) 0.0055(10) -0.0021(10)
N2 0.0305(16) 0.0351(15) 0.0291(14) 0.0018(12) 0.0074(12) 0.0012(12)
C6 0.0199(15) 0.0251(15) 0.0193(14) -0.0004(11) 0.0046(12) 0.0001(12)
C1 0.0229(16) 0.0272(16) 0.0230(15) -0.0015(12) 0.0032(12) -0.0012(12)
C7 0.0249(17) 0.0272(16) 0.0246(16) -0.0004(12) 0.0053(13) -0.0040(13)
C14 0.0240(17) 0.0243(15) 0.0311(17) -0.0050(13) 0.0072(13) -0.0042(12)
C8 0.0273(17) 0.0280(16) 0.0257(16) -0.0038(13) 0.0057(13) -0.0061(13)
C20 0.0263(16) 0.0274(16) 0.0304(16) -0.0035(13) 0.0122(13) 0.0014(13)
C9 0.0280(17) 0.0303(17) 0.0262(16) -0.0039(13) 0.0078(13) -0.0078(14)
C15 0.0259(17) 0.0265(16) 0.0265(16) -0.0043(13) 0.0057(13) -0.0063(13)
C19 0.0334(18) 0.0276(16) 0.0294(17) -0.0040(13) 0.0109(14) -0.0049(14)
C13 0.0294(18) 0.0352(18) 0.0353(18) -0.0028(14) 0.0099(15) -0.0009(14)
C16 0.0277(18) 0.0300(17) 0.0355(18) -0.0042(14) 0.0065(14) -0.0007(14)
C25 0.0287(18) 0.0348(18) 0.0337(18) -0.0043(14) 0.0104(14) -0.0007(14)
C5 0.0313(18) 0.0360(18) 0.0303(17) 0.0047(14) 0.0109(14) 0.0035(14)
C18 0.037(2) 0.0305(17) 0.0347(18) -0.0084(14) 0.0176(15) -0.0094(14)
C2 0.0303(18) 0.0386(19) 0.0321(18) 0.0034(15) 0.0111(14) 0.0089(15)
C17 0.0280(18) 0.0338(18) 0.042(2) -0.0089(15) 0.0134(15) -0.0035(14)
C10 0.040(2) 0.0355(18) 0.0292(17) 0.0020(14) 0.0106(15) -0.0069(15)
C3 0.044(2) 0.039(2) 0.040(2) 0.0070(16) 0.0142(17) 0.0161(17)
C21 0.046(2) 0.0314(18) 0.0375(19) -0.0019(15) 0.0188(16) -0.0051(16)
C24 0.0295(19) 0.047(2) 0.043(2) -0.0175(17) 0.0111(16) -0.0058(16)
C12 0.040(2) 0.046(2) 0.037(2) -0.0046(16) 0.0197(17) -0.0030(17)
C4 0.043(2) 0.0376(19) 0.0347(19) 0.0114(15) 0.0133(16) 0.0084(16)
C11 0.054(2) 0.048(2) 0.0277(18) -0.0025(16) 0.0215(17) -0.0088(18)
C23 0.042(2) 0.041(2) 0.066(3) -0.0267(19) 0.032(2) -0.0168(17)
C22 0.059(3) 0.0310(19) 0.059(3) -0.0082(17) 0.034(2) -0.0108(18)
B1 0.0284(19) 0.0268(18) 0.0248(18) 0.0010(14) 0.0079(15) 0.0003(15)

loop_
_atom_type_symbol
_atom_type_description
_atom_type_scat_dispersion_real
_atom_type_scat_dispersion_imag
_atom_type_scat_source
C C 0.0181 0.0091
;
International Tables for Crystallography
(Vol. C, Tables 4.2.6.8 and 6.1.1.4)
;
H H 0.0000 0.0000
;
International Tables for Crystallography
(Vol. C, Table 6.1.1.4)
;
B B 0.0090 0.0039
;
International Tables for Crystallography
(Vol. C, Tables 4.2.6.8 and 6.1.1.4)
;
Cl Cl 0.3639 0.7018
;
International Tables for Crystallography
(Vol. C, Tables 4.2.6.8 and 6.1.1.4)
;
N N 0.0311 0.0180
;
International Tables for Crystallography
(Vol. C, Tables 4.2.6.8 and 6.1.1.4)
;
O O 0.0492 0.0322
;
International Tables for Crystallography
(Vol. C, Tables 4.2.6.8 and 6.1.1.4)
;

loop_
_geom_angle_atom_site_label_1
_geom_angle_atom_site_label_2
_geom_angle_atom_site_label_3
_geom_angle
_geom_angle_site_symmetry_1
_geom_angle_site_symmetry_3
_geom_angle_publ_flag
C9 O1 B1 117.3(2) . . ?
C15 O2 B1 119.9(3) . . ?
C1 N1 C7 112.0(3) . . ?
C1 N1 B1 122.5(3) . . ?
C7 N1 B1 125.4(3) . . ?
C1 N2 C2 132.0(3) . . ?
C1 N2 C6 107.7(3) . . ?
C2 N2 C6 120.2(3) . . ?
C7 C6 C5 133.9(3) . . ?
C7 C6 N2 106.9(3) . . ?
C5 C6 N2 119.2(3) . . ?
N1 C1 N2 106.7(3) . . ?
N1 C1 C8 118.4(3) . . ?
N2 C1 C8 134.5(3) . . ?
N1 C7 C6 106.6(3) . . ?
N1 C7 C14 117.9(3) . . ?
C6 C7 C14 135.3(3) . . ?
C19 C14 C15 118.7(3) . . ?
C19 C14 C7 124.4(3) . . ?
C15 C14 C7 116.8(3) . . ?
C13 C8 C9 119.2(3) . . ?
C13 C8 C1 124.3(3) . . ?
C9 C8 C1 116.3(3) . . ?
C25 C20 C21 116.8(3) . . ?
C25 C20 B1 122.8(3) . . ?
C21 C20 B1 120.4(3) . . ?
O1 C9 C10 118.1(3) . . ?
O1 C9 C8 122.8(3) . . ?
C10 C9 C8 119.0(3) . . ?
O2 C15 C16 117.9(3) . . ?
O2 C15 C14 123.2(3) . . ?
C16 C15 C14 118.9(3) . . ?
C18 C19 C14 121.4(3) . . ?
C18 C19 H19 119.3 . . ?
C14 C19 H19 119.3 . . ?
C12 C13 C8 120.6(3) . . ?
C12 C13 H13 119.7 . . ?
C8 C13 H13 119.7 . . ?
C17 C16 C15 121.2(3) . . ?
C17 C16 H16 119.4 . . ?
C15 C16 H16 119.4 . . ?
C24 C25 C20 122.3(3) . . ?
C24 C25 H25 118.9 . . ?
C20 C25 H25 118.9 . . ?
C4 C5 C6 119.5(3) . . ?
C4 C5 H5 120.2 . . ?
C6 C5 H5 120.2 . . ?
C19 C18 C17 119.6(3) . . ?
C19 C18 H18 120.2 . . ?
C17 C18 H18 120.2 . . ?
C3 C2 N2 119.4(3) . . ?
C3 C2 H2 120.3 . . ?
N2 C2 H2 120.3 . . ?
C16 C17 C18 120.2(3) . . ?
C16 C17 H17 119.9 . . ?
C18 C17 H17 119.9 . . ?
C11 C10 C9 120.7(3) . . ?
C11 C10 H10 119.7 . . ?
C9 C10 H10 119.7 . . ?
C2 C3 C4 121.0(3) . . ?
C2 C3 H3 119.5 . . ?
C4 C3 H3 119.5 . . ?
C22 C21 C20 121.4(4) . . ?
C22 C21 H21 119.3 . . ?
C20 C21 H21 119.3 . . ?
C23 C24 C25 119.5(4) . . ?
C23 C24 H24 120.3 . . ?
C25 C24 H24 120.3 . . ?
C13 C12 C11 119.9(3) . . ?
C13 C12 H12 120.0 . . ?
C11 C12 H12 120.0 . . ?
C5 C4 C3 120.7(3) . . ?
C5 C4 H4 119.6 . . ?
C3 C4 H4 119.6 . . ?
C10 C11 C12 120.6(3) . . ?
C10 C11 H11 119.7 . . ?
C12 C11 H11 119.7 . . ?
C22 C23 C24 119.7(3) . . ?
C22 C23 H23 120.2 . . ?
C24 C23 H23 120.2 . . ?
C23 C22 C21 120.3(4) . . ?
C23 C22 H22 119.8 . . ?
C21 C22 H22 119.8 . . ?
O1 B1 O2 109.0(3) . . ?
O1 B1 N1 106.0(3) . . ?
O2 B1 N1 106.2(3) . . ?
O1 B1 C20 111.8(3) . . ?
O2 B1 C20 111.9(3) . . ?
N1 B1 C20 111.6(3) . . ?
Cl3 C27 Cl4 112.0(4) . . ?
Cl3 C27 H27A 109.2 . . ?
Cl4 C27 H27A 109.2 . . ?
Cl3 C27 H27B 109.2 . . ?
Cl4 C27 H27B 109.2 . . ?
H27A C27 H27B 107.9 . . ?
Cl1 C26 Cl2 111.9(9) . . ?
Cl1 C26 H26B 109.2 . . ?
Cl2 C26 H26B 109.2 . . ?
Cl1 C26 H26A 109.2 . . ?
Cl2 C26 H26A 109.2 . . ?
H26B C26 H26A 107.9 . . ?

loop_
_geom_bond_atom_site_label_1
_geom_bond_atom_site_label_2
_geom_bond_distance
_geom_bond_site_symmetry_2
_geom_bond_publ_flag
O1 C9 1.354(4) . ?
O1 B1 1.463(4) . ?
O2 C15 1.353(4) . ?
O2 B1 1.475(4) . ?
N1 C1 1.341(4) . ?
N1 C7 1.349(4) . ?
N1 B1 1.547(4) . ?
N2 C1 1.371(4) . ?
N2 C2 1.396(4) . ?
N2 C6 1.411(4) . ?
C6 C7 1.379(4) . ?
C6 C5 1.407(4) . ?
C1 C8 1.450(4) . ?
C7 C14 1.453(4) . ?
C14 C19 1.391(5) . ?
C14 C15 1.418(4) . ?
C8 C13 1.401(5) . ?
C8 C9 1.409(5) . ?
C20 C25 1.393(5) . ?
C20 C21 1.395(5) . ?
C20 B1 1.613(5) . ?
C9 C10 1.391(5) . ?
C15 C16 1.390(5) . ?
C19 C18 1.380(5) . ?
C19 H19 0.9500 . ?
C13 C12 1.377(5) . ?
C13 H13 0.9500 . ?
C16 C17 1.377(5) . ?
C16 H16 0.9500 . ?
C25 C24 1.382(5) . ?
C25 H25 0.9500 . ?
C5 C4 1.348(5) . ?
C5 H5 0.9500 . ?
C18 C17 1.384(5) . ?
C18 H18 0.9500 . ?
C2 C3 1.344(5) . ?
C2 H2 0.9500 . ?
C17 H17 0.9500 . ?
C10 C11 1.378(5) . ?
C10 H10 0.9500 . ?
C3 C4 1.418(5) . ?
C3 H3 0.9500 . ?
C21 C22 1.382(5) . ?
C21 H21 0.9500 . ?
C24 C23 1.381(6) . ?
C24 H24 0.9500 . ?
C12 C11 1.382(5) . ?
C12 H12 0.9500 . ?
C4 H4 0.9500 . ?
C11 H11 0.9500 . ?
C23 C22 1.379(6) . ?
C23 H23 0.9500 . ?
C22 H22 0.9500 . ?
Cl3 C27 1.718(6) . ?
Cl4 C27 1.721(6) . ?
C27 H27A 0.9900 . ?
C27 H27B 0.9900 . ?
Cl2 C26 1.713(9) . ?
C26 Cl1 1.690(9) . ?
C26 H26B 0.9900 . ?
C26 H26A 0.9900 . ?

loop_
_geom_torsion_atom_site_label_1
_geom_torsion_atom_site_label_2
_geom_torsion_atom_site_label_3
_geom_torsion_atom_site_label_4
_geom_torsion
_geom_torsion_site_symmetry_1
_geom_torsion_site_symmetry_2
_geom_torsion_site_symmetry_3
_geom_torsion_site_symmetry_4
_geom_torsion_publ_flag
C1 N2 C6 C7 -0.1(3) . . . . ?
C2 N2 C6 C7 -176.8(3) . . . . ?
C1 N2 C6 C5 177.7(3) . . . . ?
C2 N2 C6 C5 1.1(4) . . . . ?
C7 N1 C1 N2 -2.2(3) . . . . ?
B1 N1 C1 N2 179.6(3) . . . . ?
C7 N1 C1 C8 171.8(3) . . . . ?
B1 N1 C1 C8 -6.4(4) . . . . ?
C2 N2 C1 N1 177.5(3) . . . . ?
C6 N2 C1 N1 1.4(3) . . . . ?
C2 N2 C1 C8 4.9(6) . . . . ?
C6 N2 C1 C8 -171.2(3) . . . . ?
C1 N1 C7 C6 2.1(3) . . . . ?
B1 N1 C7 C6 -179.8(3) . . . . ?
C1 N1 C7 C14 -173.5(3) . . . . ?
B1 N1 C7 C14 4.5(4) . . . . ?
C5 C6 C7 N1 -178.6(3) . . . . ?
N2 C6 C7 N1 -1.2(3) . . . . ?
C5 C6 C7 C14 -4.0(6) . . . . ?
N2 C6 C7 C14 173.4(3) . . . . ?
N1 C7 C14 C19 -173.0(3) . . . . ?
C6 C7 C14 C19 12.9(6) . . . . ?
N1 C7 C14 C15 10.3(4) . . . . ?
C6 C7 C14 C15 -163.8(3) . . . . ?
N1 C1 C8 C13 169.3(3) . . . . ?
N2 C1 C8 C13 -18.8(6) . . . . ?
N1 C1 C8 C9 -14.6(4) . . . . ?
N2 C1 C8 C9 157.3(3) . . . . ?
B1 O1 C9 C10 -151.9(3) . . . . ?
B1 O1 C9 C8 30.3(4) . . . . ?
C13 C8 C9 O1 179.3(3) . . . . ?
C1 C8 C9 O1 3.0(4) . . . . ?
C13 C8 C9 C10 1.6(5) . . . . ?
C1 C8 C9 C10 -174.7(3) . . . . ?
B1 O2 C15 C16 154.6(3) . . . . ?
B1 O2 C15 C14 -27.9(4) . . . . ?
C19 C14 C15 O2 -175.9(3) . . . . ?
C7 C14 C15 O2 1.0(4) . . . . ?
C19 C14 C15 C16 1.5(4) . . . . ?
C7 C14 C15 C16 178.4(3) . . . . ?
C15 C14 C19 C18 0.1(5) . . . . ?
C7 C14 C19 C18 -176.6(3) . . . . ?
C9 C8 C13 C12 -0.6(5) . . . . ?
C1 C8 C13 C12 175.4(3) . . . . ?
O2 C15 C16 C17 175.5(3) . . . . ?
C14 C15 C16 C17 -2.0(5) . . . . ?
C21 C20 C25 C24 -0.5(5) . . . . ?
B1 C20 C25 C24 -178.1(3) . . . . ?
C7 C6 C5 C4 176.9(3) . . . . ?
N2 C6 C5 C4 -0.3(5) . . . . ?
C14 C19 C18 C17 -1.3(5) . . . . ?
C1 N2 C2 C3 -176.5(3) . . . . ?
C6 N2 C2 C3 -0.7(5) . . . . ?
C15 C16 C17 C18 1.0(5) . . . . ?
C19 C18 C17 C16 0.7(5) . . . . ?
O1 C9 C10 C11 -179.0(3) . . . . ?
C8 C9 C10 C11 -1.2(5) . . . . ?
N2 C2 C3 C4 -0.4(6) . . . . ?
C25 C20 C21 C22 -0.6(5) . . . . ?
B1 C20 C21 C22 177.0(3) . . . . ?
C20 C25 C24 C23 0.5(5) . . . . ?
C8 C13 C12 C11 -0.7(5) . . . . ?
C6 C5 C4 C3 -0.8(6) . . . . ?
C2 C3 C4 C5 1.2(6) . . . . ?
C9 C10 C11 C12 -0.2(5) . . . . ?
C13 C12 C11 C10 1.1(6) . . . . ?
C25 C24 C23 C22 0.6(5) . . . . ?
C24 C23 C22 C21 -1.7(6) . . . . ?
C20 C21 C22 C23 1.8(6) . . . . ?
C9 O1 B1 O2 -159.6(2) . . . . ?
C9 O1 B1 N1 -45.6(3) . . . . ?
C9 O1 B1 C20 76.2(3) . . . . ?
C15 O2 B1 O1 151.1(3) . . . . ?
C15 O2 B1 N1 37.3(4) . . . . ?
C15 O2 B1 C20 -84.7(3) . . . . ?
C1 N1 B1 O1 35.1(4) . . . . ?
C7 N1 B1 O1 -142.7(3) . . . . ?
C1 N1 B1 O2 151.0(3) . . . . ?
C7 N1 B1 O2 -26.9(4) . . . . ?
C1 N1 B1 C20 -86.8(3) . . . . ?
C7 N1 B1 C20 95.3(4) . . . . ?
C25 C20 B1 O1 -150.3(3) . . . . ?
C21 C20 B1 O1 32.2(4) . . . . ?
C25 C20 B1 O2 87.1(4) . . . . ?
C21 C20 B1 O2 -90.4(4) . . . . ?
C25 C20 B1 N1 -31.7(4) . . . . ?
C21 C20 B1 N1 150.8(3) . . . . ?
